data_7113113
loop_
_publ_author_name
'McGhee, Andrea M.'
'Kilner, Colin'
'Wilson, Andrew J.'

_publ_section_title
;
 Conformer independent heterodimerisation of linear arrays using three
 hydrogen bonds
;
_journal_coden_ASTM CHCOFS
_journal_issue 3
_journal_name_full
;
 Chemical Communications (Cambridge, United Kingdom)
;
_journal_page_first 344
_journal_page_last 346
_journal_paper_doi 10.1039/b712603d
_journal_year 2008
_chemical_formula_moiety 'C10 H10 N4 O'
_chemical_formula_sum 'C10 H10 N4 O'
_chemical_formula_weight 202.22
_chemical_name_common Ureidoimidazole
_space_group_IT_number 14
_symmetry_cell_setting monoclinic
_symmetry_space_group_name_Hall '-P 2yn'
_symmetry_space_group_name_H-M 'P 1 21/n 1'
_atom_sites_solution_hydrogens geom
_atom_sites_solution_primary direct
_atom_sites_solution_secondary difmap
_audit_creation_method SHELXL-97
_cell_angle_alpha 90.00
_cell_angle_beta 92.3690(10)
_cell_angle_gamma 90.00
_cell_formula_units_Z 4
_cell_length_a 11.7156(3)
_cell_length_b 6.0176(2)
_cell_length_c 13.3965(4)
_cell_measurement_reflns_used 8046
_cell_measurement_temperature 150(2)
_cell_measurement_theta_max 27.48
_cell_measurement_theta_min 1.00
_cell_volume 943.64(5)
_computing_cell_refinement 'DENZO-SMN (Otwinowski & Minor, 1996)'
_computing_data_collection 'COLLECT (Nonius, 2004)'
_computing_data_reduction
;
DENZO-SMN and COLLECT (Otwinowski & Minor, 1996)
;
_computing_molecular_graphics 'ORTEP-III Version 1.08 (Farrugia, 2005)'
_computing_publication_material
;
enCIFer: A program for viewing, editing and visualising CIFs.
F. H. Allen, O. Johnson, G. P. Shields, B. R. Smith, M. Towler,
J. Applied Cryst., 37, 331-334, 2004
;
_computing_structure_refinement 'SHELXL-97 (Sheldrick, 1997)'
_computing_structure_solution 'SHELXS-97 (Sheldrick, 1997)'
_diffrn_ambient_temperature 150(2)
_diffrn_detector_area_resol_mean 9
_diffrn_measured_fraction_theta_full 0.997
_diffrn_measured_fraction_theta_max 0.997
_diffrn_measurement_device_type
;
Nonius KappaCCD area-detector diffractometer
;
_diffrn_measurement_method
;
phi and omega scans to fill the asymmetric unit
;
_diffrn_radiation_detector 'CCD plate'
_diffrn_radiation_monochromator graphite
_diffrn_radiation_probe x-ray
_diffrn_radiation_source 'fine-focus sealed tube'
_diffrn_radiation_type MoK\a
_diffrn_radiation_wavelength 0.71073
_diffrn_reflns_av_R_equivalents 0.0978
_diffrn_reflns_av_sigmaI/netI 0.0437
_diffrn_reflns_limit_h_max 14
_diffrn_reflns_limit_h_min -14
_diffrn_reflns_limit_k_max 7
_diffrn_reflns_limit_k_min -7
_diffrn_reflns_limit_l_max 16
_diffrn_reflns_limit_l_min -16
_diffrn_reflns_number 12808
_diffrn_reflns_theta_full 25.98
_diffrn_reflns_theta_max 25.98
_diffrn_reflns_theta_min 3.04
_diffrn_standards_decay_% 0
_diffrn_standards_interval_count 0
_diffrn_standards_interval_time 0
_diffrn_standards_number 0
_exptl_absorpt_coefficient_mu 0.098
_exptl_absorpt_correction_type none
_exptl_crystal_colour yellow
_exptl_crystal_density_diffrn 1.423
_exptl_crystal_density_method 'not measured'
_exptl_crystal_description plate
_exptl_crystal_F_000 424
_exptl_crystal_size_max 0.36
_exptl_crystal_size_mid 0.19
_exptl_crystal_size_min 0.05
_refine_diff_density_max 0.214
_refine_diff_density_min -0.278
_refine_diff_density_rms 0.052
_refine_ls_extinction_method none
_refine_ls_goodness_of_fit_ref 1.064
_refine_ls_hydrogen_treatment constr
_refine_ls_matrix_type full
_refine_ls_number_parameters 136
_refine_ls_number_reflns 1854
_refine_ls_number_restraints 0
_refine_ls_restrained_S_all 1.064
_refine_ls_R_factor_all 0.0528
_refine_ls_R_factor_gt 0.0430
_refine_ls_shift/su_max 0.000
_refine_ls_shift/su_mean 0.000
_refine_ls_structure_factor_coef Fsqd
_refine_ls_weighting_details 'calc w=1/[\s^2^(Fo^2^)+(0.0609P)^2^+0.2321P] where P=(Fo^2^+2Fc^2^)/3'
_refine_ls_weighting_scheme calc
_refine_ls_wR_factor_gt 0.1091
_refine_ls_wR_factor_ref 0.1174
_reflns_number_gt 1533
_reflns_number_total 1854
_reflns_threshold_expression >2sigma(I)
_cod_duplicate_entry 7102818
_cod_data_source_file b712603d.txt
_cod_data_source_block compound_1a
_cod_original_sg_symbol_H-M P21/n
_cod_database_code 7113113

loop_
_symmetry_equiv_pos_as_xyz
'x, y, z'
'-x+1/2, y+1/2, -z+1/2'
'-x, -y, -z'
'x-1/2, -y-1/2, z-1/2'

loop_
_atom_site_label
_atom_site_type_symbol
_atom_site_fract_x
_atom_site_fract_y
_atom_site_fract_z
_atom_site_U_iso_or_equiv
_atom_site_adp_type
_atom_site_occupancy
_atom_site_symmetry_multiplicity
_atom_site_calc_flag
_atom_site_refinement_flags
N1 N 0.36678(10) -0.4279(2) 0.22786(9) 0.0296(3) Uani 1 1 d .
C2 C 0.45293(12) -0.5827(3) 0.21423(11) 0.0304(4) Uani 1 1 d .
H2 H 0.4631 -0.7156 0.2519 0.037 Uiso 1 1 calc R
C3 C 0.51996(12) -0.5182(3) 0.14018(11) 0.0304(3) Uani 1 1 d .
H3 H 0.5840 -0.5951 0.1160 0.036 Uiso 1 1 calc R
N4 N 0.47625(10) -0.3168(2) 0.10661(9) 0.0292(3) Uani 1 1 d .
H4 H 0.5031 -0.2339 0.0588 0.035 Uiso 1 1 calc R
C5 C 0.38504(12) -0.2716(2) 0.16087(10) 0.0261(3) Uani 1 1 d .
N6 N 0.31734(10) -0.0851(2) 0.15026(9) 0.0285(3) Uani 1 1 d .
H6 H 0.2776 -0.0441 0.2015 0.034 Uiso 1 1 calc R
O7 O 0.37116(9) 0.01789(18) -0.00549(8) 0.0336(3) Uani 1 1 d .
C7 C 0.30783(12) 0.0418(2) 0.06419(10) 0.0273(3) Uani 1 1 d .
N8 N 0.22122(11) 0.1921(2) 0.06696(9) 0.0299(3) Uani 1 1 d .
H8 H 0.1802 0.1924 0.1206 0.036 Uiso 1 1 calc R
C9 C 0.19126(12) 0.3479(2) -0.00879(11) 0.0290(3) Uani 1 1 d .
C10 C 0.19958(13) 0.2987(3) -0.10988(11) 0.0338(4) Uani 1 1 d .
H10 H 0.2286 0.1589 -0.1299 0.041 Uiso 1 1 calc R
C11 C 0.16520(14) 0.4551(3) -0.18131(13) 0.0389(4) Uani 1 1 d .
H11 H 0.1715 0.4221 -0.2502 0.047 Uiso 1 1 calc R
C12 C 0.12190(14) 0.6582(3) -0.15314(13) 0.0420(4) Uani 1 1 d .
H12 H 0.0992 0.7647 -0.2024 0.050 Uiso 1 1 calc R
C13 C 0.11179(14) 0.7057(3) -0.05250(14) 0.0426(4) Uani 1 1 d .
H13 H 0.0809 0.8442 -0.0329 0.051 Uiso 1 1 calc R
C14 C 0.14675(13) 0.5516(3) 0.01951(13) 0.0352(4) Uani 1 1 d .
H14 H 0.1403 0.5853 0.0883 0.042 Uiso 1 1 calc R

loop_
_atom_site_aniso_label
_atom_site_aniso_U_11
_atom_site_aniso_U_22
_atom_site_aniso_U_33
_atom_site_aniso_U_23
_atom_site_aniso_U_13
_atom_site_aniso_U_12
N1 0.0300(6) 0.0338(7) 0.0253(6) 0.0029(5) 0.0041(5) -0.0021(5)
C2 0.0319(8) 0.0305(8) 0.0288(8) 0.0025(6) 0.0008(6) -0.0020(6)
C3 0.0300(8) 0.0335(8) 0.0278(7) -0.0017(6) 0.0028(6) 0.0028(6)
N4 0.0304(6) 0.0350(7) 0.0228(6) 0.0029(5) 0.0069(5) -0.0002(5)
C5 0.0270(7) 0.0317(8) 0.0196(7) -0.0017(6) 0.0024(5) -0.0036(6)
N6 0.0325(6) 0.0321(7) 0.0215(6) 0.0008(5) 0.0073(5) 0.0026(5)
O7 0.0309(6) 0.0431(6) 0.0273(6) 0.0068(5) 0.0093(4) 0.0025(5)
C7 0.0260(7) 0.0320(8) 0.0240(7) 0.0007(6) 0.0028(6) -0.0040(6)
N8 0.0322(6) 0.0344(7) 0.0237(6) 0.0025(5) 0.0069(5) 0.0031(5)
C9 0.0255(7) 0.0321(8) 0.0296(8) 0.0027(6) 0.0015(6) -0.0034(6)
C10 0.0344(8) 0.0373(8) 0.0299(8) 0.0025(6) 0.0035(6) -0.0012(7)
C11 0.0355(8) 0.0486(10) 0.0325(8) 0.0090(7) -0.0007(7) -0.0059(7)
C12 0.0368(9) 0.0424(10) 0.0459(10) 0.0147(8) -0.0088(7) -0.0051(7)
C13 0.0367(9) 0.0321(9) 0.0583(11) 0.0006(7) -0.0057(8) -0.0001(7)
C14 0.0324(8) 0.0359(8) 0.0370(9) -0.0025(7) -0.0017(7) -0.0020(7)

loop_
_atom_type_symbol
_atom_type_description
_atom_type_scat_dispersion_real
_atom_type_scat_dispersion_imag
_atom_type_scat_source
C C 0.0033 0.0016 'International Tables Vol C Tables 4.2.6.8 and 6.1.1.4'
H H 0.0000 0.0000 'International Tables Vol C Tables 4.2.6.8 and 6.1.1.4'
N N 0.0061 0.0033 'International Tables Vol C Tables 4.2.6.8 and 6.1.1.4'
O O 0.0106 0.0060 'International Tables Vol C Tables 4.2.6.8 and 6.1.1.4'

loop_
_geom_angle_atom_site_label_1
_geom_angle_atom_site_label_2
_geom_angle_atom_site_label_3
_geom_angle
C5 N1 C2 104.40(12)
C3 C2 N1 110.57(13)
C3 C2 H2 124.7
N1 C2 H2 124.7
C2 C3 N4 105.82(13)
C2 C3 H3 127.1
N4 C3 H3 127.1
C5 N4 C3 107.05(12)
C5 N4 H4 126.5
C3 N4 H4 126.5
N1 C5 N4 112.16(13)
N1 C5 N6 122.69(13)
N4 C5 N6 125.15(13)
C5 N6 C7 124.17(12)
C5 N6 H6 117.9
C7 N6 H6 117.9
O7 C7 N8 125.09(13)
O7 C7 N6 122.66(13)
N8 C7 N6 112.24(12)
C7 N8 C9 125.72(12)
C7 N8 H8 117.1
C9 N8 H8 117.1
C14 C9 C10 119.63(14)
C14 C9 N8 118.24(13)
C10 C9 N8 122.04(14)
C11 C10 C9 119.67(15)
C11 C10 H10 120.2
C9 C10 H10 120.2
C12 C11 C10 120.68(16)
C12 C11 H11 119.7
C10 C11 H11 119.7
C11 C12 C13 119.64(16)
C11 C12 H12 120.2
C13 C12 H12 120.2
C14 C13 C12 120.19(16)
C14 C13 H13 119.9
C12 C13 H13 119.9
C13 C14 C9 120.18(16)
C13 C14 H14 119.9
C9 C14 H14 119.9

loop_
_geom_bond_atom_site_label_1
_geom_bond_atom_site_label_2
_geom_bond_distance
N1 C5 1.3234(18)
N1 C2 1.3914(19)
C2 C3 1.348(2)
C2 H2 0.9500
C3 N4 1.384(2)
C3 H3 0.9500
N4 C5 1.3448(18)
N4 H4 0.8800
C5 N6 1.3780(19)
N6 C7 1.3838(18)
N6 H6 0.8800
O7 C7 1.2247(17)
C7 N8 1.3608(19)
N8 C9 1.4153(18)
N8 H8 0.8800
C9 C14 1.391(2)
C9 C10 1.394(2)
C10 C11 1.390(2)
C10 H10 0.9500
C11 C12 1.382(3)
C11 H11 0.9500
C12 C13 1.388(3)
C12 H12 0.9500
C13 C14 1.388(2)
C13 H13 0.9500
C14 H14 0.9500

loop_
_geom_torsion_atom_site_label_1
_geom_torsion_atom_site_label_2
_geom_torsion_atom_site_label_3
_geom_torsion_atom_site_label_4
_geom_torsion
C5 N1 C2 C3 -0.28(16)
N1 C2 C3 N4 0.59(17)
C2 C3 N4 C5 -0.67(16)
C2 N1 C5 N4 -0.17(16)
C2 N1 C5 N6 -179.73(13)
C3 N4 C5 N1 0.54(16)
C3 N4 C5 N6 -179.91(13)
N1 C5 N6 C7 -157.70(14)
N4 C5 N6 C7 22.8(2)
C5 N6 C7 O7 -10.7(2)
C5 N6 C7 N8 169.22(13)
O7 C7 N8 C9 -1.3(2)
N6 C7 N8 C9 178.83(13)
C7 N8 C9 C14 -147.80(15)
C7 N8 C9 C10 35.6(2)
C14 C9 C10 C11 1.1(2)
N8 C9 C10 C11 177.73(14)
C9 C10 C11 C12 -0.6(2)
C10 C11 C12 C13 -0.5(2)
C11 C12 C13 C14 1.1(2)
C12 C13 C14 C9 -0.5(2)
C10 C9 C14 C13 -0.6(2)
N8 C9 C14 C13 -177.32(13)
